data_7123062
loop_
_publ_author_name
'SiMa, Jia-Yun'
'Li, Hong-Xi'
'Young, david James'
'Braunstein, Pierre'
'Lang, Jian-Ping'

_publ_section_title
;
 Reversible dielectric switching behavior of a 1D coordination polymer
 induced by photo and thermal irradiation
;
_journal_name_full 'Chemical Communications'
_journal_paper_doi 10.1039/C9CC00864K
_journal_year 2019
_chemical_formula_moiety 'C64 H40 N8 O10 Zn2'
_chemical_formula_sum 'C64 H40 N8 O10 Zn2'
_chemical_formula_weight 1211.82
_chemical_name_common {[Zn2(3-bpep)(3-bpbpycb)0.5]?H2O}n
_chemical_name_systematic 2
_space_group_crystal_system triclinic
_space_group_IT_number 2
_space_group_name_Hall '-P 1'
_space_group_name_H-M_alt 'P -1'
_symmetry_space_group_name_Hall '-P 1'
_symmetry_space_group_name_H-M 'P -1'
_atom_sites_solution_hydrogens geom
_audit_creation_method SHELXL-2018/1
_audit_update_record
;
2019-01-18 deposited with the CCDC.    2019-02-27 downloaded from the CCDC.
;
_cell_angle_alpha 63.358(5)
_cell_angle_beta 71.354(5)
_cell_angle_gamma 79.229(5)
_cell_formula_units_Z 2
_cell_length_a 12.1600(19)
_cell_length_b 16.108(3)
_cell_length_c 16.784(3)
_cell_measurement_reflns_used 9666
_cell_measurement_temperature 223(2)
_cell_measurement_theta_max 27.11
_cell_measurement_theta_min 2.32
_cell_volume 2780.6(9)
_computing_cell_refinement 'Bruker SAINT'
_computing_data_collection 'Bruker APEX2'
_computing_data_reduction 'Bruker SAINT'
_computing_structure_refinement 'SHELXL-2018/1 (Sheldrick, 2018)'
_computing_structure_solution 'SHELXT 2014/5 (Sheldrick, 2014)'
_diffrn_ambient_temperature 223(2)
_diffrn_measured_fraction_theta_full 0.982
_diffrn_measured_fraction_theta_max 0.982
_diffrn_measurement_device_type 'Bruker D8-Quest'
_diffrn_measurement_method 'Bruker D8-Quest'
_diffrn_radiation_type MoK\a
_diffrn_radiation_wavelength 0.71073
_diffrn_reflns_av_R_equivalents 0.1424
_diffrn_reflns_av_unetI/netI 0.0771
_diffrn_reflns_Laue_measured_fraction_full 0.982
_diffrn_reflns_Laue_measured_fraction_max 0.982
_diffrn_reflns_limit_h_max 13
_diffrn_reflns_limit_h_min -14
_diffrn_reflns_limit_k_max 19
_diffrn_reflns_limit_k_min -19
_diffrn_reflns_limit_l_max 19
_diffrn_reflns_limit_l_min -19
_diffrn_reflns_number 74188
_diffrn_reflns_point_group_measured_fraction_full 0.982
_diffrn_reflns_point_group_measured_fraction_max 0.982
_diffrn_reflns_theta_full 25.000
_diffrn_reflns_theta_max 25.000
_diffrn_reflns_theta_min 2.323
_diffrn_source 'fine-focus sealed tube'
_exptl_absorpt_coefficient_mu 0.932
_exptl_absorpt_correction_T_max 0.7455
_exptl_absorpt_correction_T_min 0.5145
_exptl_absorpt_correction_type multi-scan
_exptl_absorpt_process_details 'SADABS-2014/5 - Bruker AXS area detector scaling and absorption correction'
_exptl_crystal_colour yellow
_exptl_crystal_density_diffrn 1.447
_exptl_crystal_description plate
_exptl_crystal_F_000 1240
_exptl_crystal_size_max 0.600
_exptl_crystal_size_mid 0.500
_exptl_crystal_size_min 0.100
_refine_diff_density_max 1.082
_refine_diff_density_min -0.985
_refine_diff_density_rms 0.132
_refine_ls_extinction_method none
_refine_ls_goodness_of_fit_ref 1.056
_refine_ls_hydrogen_treatment constr
_refine_ls_matrix_type full
_refine_ls_number_parameters 757
_refine_ls_number_reflns 9632
_refine_ls_number_restraints 0
_refine_ls_restrained_S_all 1.056
_refine_ls_R_factor_all 0.1269
_refine_ls_R_factor_gt 0.0807
_refine_ls_shift/su_max 0.000
_refine_ls_shift/su_mean 0.000
_refine_ls_structure_factor_coef Fsqd
_refine_ls_weighting_details 'w=1/[\s^2^(Fo^2^)+(0.1220P)^2^+5.6541P] where P=(Fo^2^+2Fc^2^)/3'
_refine_ls_weighting_scheme calc
_refine_ls_wR_factor_gt 0.2000
_refine_ls_wR_factor_ref 0.2235
_reflns_Friedel_coverage 0.000
_reflns_number_gt 6558
_reflns_number_total 9632
_reflns_threshold_expression 'I > 2\s(I)'
_cod_data_source_file c9cc00864k3.cif
_cod_data_source_block t
_cod_original_cell_volume 2780.5(8)
_cod_database_code 7123062
_shelx_shelxl_version_number 2018/1
_shelx_space_group_comment
;
The symmetry employed for this shelxl refinement is uniquely defined
by the following loop, which should always be used as a source of
symmetry information in preference to the above space-group names.
They are only intended as comments.
;
_shelx_estimated_absorpt_t_min 0.605
_shelx_estimated_absorpt_t_max 0.913

loop_
_space_group_symop_operation_xyz
'x, y, z'
'-x, -y, -z'

loop_
_atom_site_label
_atom_site_type_symbol
_atom_site_fract_x
_atom_site_fract_y
_atom_site_fract_z
_atom_site_U_iso_or_equiv
_atom_site_adp_type
_atom_site_occupancy
_atom_site_site_symmetry_order
_atom_site_calc_flag
_atom_site_refinement_flags_posn
_atom_site_refinement_flags_adp
Zn01 Zn 0.26262(6) -0.03409(4) 0.80994(5) 0.0319(2) Uani 1 1 d . .
O1 O 0.1643(4) 0.5376(3) 0.6950(4) 0.0530(13) Uani 1 1 d . .
N1 N -0.3880(7) 0.4170(8) 0.6165(10) 0.126(4) Uani 1 1 d . .
C1 C -0.3889(11) 0.3922(9) 0.7044(11) 0.109(4) Uani 1 1 d . .
H1A H -0.452533 0.360506 0.751950 0.130 Uiso 1 1 calc R U
Zn02 Zn 0.06259(6) 0.64336(4) 0.64631(5) 0.0332(2) Uani 1 1 d . .
O2 O 0.0183(5) 0.4554(3) 0.7226(4) 0.0631(14) Uani 1 1 d . .
N2 N 0.0765(4) 0.6883(3) 0.5086(4) 0.0366(12) Uani 1 1 d . .
C2 C -0.3112(8) 0.4088(7) 0.7256(9) 0.091(3) Uani 1 1 d . .
H2A H -0.317043 0.390606 0.788402 0.110 Uiso 1 1 calc R U
O3 O 0.1551(4) 0.3000(3) 0.7552(3) 0.0422(10) Uani 1 1 d . .
N3 N 0.1687(4) 0.7500(3) 0.5978(3) 0.0284(10) Uani 1 1 d . .
C3 C -0.2185(7) 0.4521(7) 0.6614(8) 0.083(3) Uani 1 1 d . .
H3A H -0.160119 0.462193 0.681204 0.099 Uiso 1 1 calc R U
O4 O 0.1130(4) 0.1227(3) 0.8075(4) 0.0521(12) Uani 1 1 d . .
N4 N 0.2509(7) 0.6181(5) 1.0462(5) 0.081(2) Uani 1 1 d . .
C4 C -0.2027(6) 0.4827(6) 0.5691(7) 0.062(2) Uani 1 1 d . .
O5 O 0.2995(4) 0.0817(3) 0.7984(3) 0.0407(10) Uani 1 1 d . .
N5 N 0.4421(6) -0.1247(6) 1.1517(5) 0.079(2) Uani 1 1 d . .
C5 C -0.2910(7) 0.4644(8) 0.5455(9) 0.099(4) Uani 1 1 d . .
H5A H -0.287105 0.482994 0.483013 0.119 Uiso 1 1 calc R U
O6 O 0.3902(4) -0.1254(3) 0.8253(3) 0.0440(11) Uani 1 1 d . .
N6 N 0.1266(4) -0.1135(3) 0.9041(3) 0.0313(11) Uani 1 1 d . .
C6 C -0.0912(6) 0.5194(5) 0.4962(5) 0.0493(17) Uani 1 1 d . .
H6A H -0.107607 0.564571 0.436995 0.059 Uiso 1 1 calc R U
N7 N 0.1725(4) -0.0157(3) 0.7185(3) 0.0309(11) Uani 1 1 d . .
O7 O 0.4941(4) -0.0501(3) 0.6806(3) 0.0631(15) Uani 1 1 d . .
C7 C -0.0061(6) 0.5582(4) 0.5200(5) 0.0423(15) Uani 1 1 d . .
H7A H -0.032307 0.544475 0.586716 0.051 Uiso 1 1 calc R U
O8 O 0.6721(3) -0.1853(2) 0.7122(3) 0.0329(9) Uani 1 1 d . .
C8 C 0.0285(5) 0.6552(4) 0.4662(4) 0.0392(14) Uani 1 1 d . .
N8 N 0.5339(6) 0.3114(5) 0.4975(6) 0.076(2) Uani 1 1 d . .
O9 O 0.8923(4) -0.2119(3) 0.6137(3) 0.0455(11) Uani 1 1 d . .
C9 C 0.0272(6) 0.7100(5) 0.3736(4) 0.0465(16) Uani 1 1 d . .
H9A H -0.012009 0.690166 0.345630 0.056 Uiso 1 1 calc R U
O10 O 0.9128(3) -0.3486(3) 0.7281(3) 0.0374(10) Uani 1 1 d . .
C10 C 0.0818(6) 0.7911(5) 0.3242(5) 0.0461(16) Uani 1 1 d . .
H10A H 0.079683 0.826867 0.262459 0.055 Uiso 1 1 calc R U
C11 C 0.1410(5) 0.8224(4) 0.3634(4) 0.0361(14) Uani 1 1 d . .
C12 C 0.1313(5) 0.7701(4) 0.4585(4) 0.0320(13) Uani 1 1 d . .
C13 C 0.1863(5) 0.7996(4) 0.5054(4) 0.0301(13) Uani 1 1 d . .
C14 C 0.2556(5) 0.8762(4) 0.4548(4) 0.0346(14) Uani 1 1 d . .
C15 C 0.2653(6) 0.9267(4) 0.3583(5) 0.0433(16) Uani 1 1 d . .
H15A H 0.312565 0.977988 0.323713 0.052 Uiso 1 1 calc R U
C16 C 0.2085(6) 0.9026(4) 0.3155(5) 0.0467(16) Uani 1 1 d . .
H16A H 0.213459 0.939555 0.252526 0.056 Uiso 1 1 calc R U
C17 C 0.3139(6) 0.8979(4) 0.5023(5) 0.0421(16) Uani 1 1 d . .
H17A H 0.363408 0.947782 0.470661 0.051 Uiso 1 1 calc R U
C18 C 0.2980(6) 0.8454(4) 0.5955(5) 0.0393(15) Uani 1 1 d . .
H18A H 0.338208 0.858712 0.627459 0.047 Uiso 1 1 calc R U
C19 C 0.2227(5) 0.7722(4) 0.6436(4) 0.0349(14) Uani 1 1 d . .
C20 C 0.1946(7) 0.7145(5) 0.7444(5) 0.0493(18) Uani 1 1 d . .
H20A H 0.135302 0.672782 0.768987 0.059 Uiso 1 1 calc R U
C21 C 0.2427(7) 0.7152(5) 0.8022(5) 0.0532(18) Uani 1 1 d . .
H21A H 0.300291 0.758292 0.777945 0.064 Uiso 1 1 calc R U
C22 C 0.2169(7) 0.6548(4) 0.9039(5) 0.0522(18) Uani 1 1 d . .
C23 C 0.1368(12) 0.5868(8) 0.9478(7) 0.121(5) Uani 1 1 d . .
H23A H 0.096367 0.576069 0.914229 0.145 Uiso 1 1 calc R U
C24 C 0.1174(12) 0.5347(8) 1.0426(7) 0.124(5) Uani 1 1 d . .
H24A H 0.063307 0.487966 1.075020 0.148 Uiso 1 1 calc R U
C25 C 0.1770(10) 0.5527(6) 1.0860(6) 0.080(3) Uani 1 1 d . .
H25A H 0.165486 0.515945 1.149785 0.096 Uiso 1 1 calc R U
C26 C 0.2684(7) 0.6668(5) 0.9570(5) 0.061(2) Uani 1 1 d . .
H26A H 0.321487 0.714107 0.927981 0.073 Uiso 1 1 calc R U
C27 C 0.1191(6) 0.4626(4) 0.7191(5) 0.0431(15) Uani 1 1 d . .
C28 C 0.1974(6) 0.3798(4) 0.7398(5) 0.0509(18) Uani 1 1 d . .
C29 C 0.3041(8) 0.3640(5) 0.7459(8) 0.085(3) Uani 1 1 d . .
H29A H 0.353347 0.408015 0.736531 0.102 Uiso 1 1 calc R U
C30 C 0.3312(8) 0.2692(5) 0.7691(8) 0.083(3) Uani 1 1 d . .
H30A H 0.401336 0.236973 0.780665 0.100 Uiso 1 1 calc R U
C31 C 0.2405(6) 0.2331(4) 0.7719(5) 0.0440(16) Uani 1 1 d . .
C32 C 0.2120(6) 0.1406(4) 0.7932(4) 0.0365(14) Uani 1 1 d . .
C33 C 0.4551(7) -0.0386(8) 1.1371(6) 0.070(2) Uani 1 1 d . .
H33A H 0.508929 -0.031247 1.162811 0.084 Uiso 1 1 calc R U
C34 C 0.3993(7) 0.0389(6) 1.0896(6) 0.064(2) Uani 1 1 d . .
H34A H 0.412711 0.097419 1.083409 0.076 Uiso 1 1 calc R U
C35 C 0.3180(7) 0.0293(6) 1.0485(5) 0.059(2) Uani 1 1 d . .
H35A H 0.277486 0.081297 1.013124 0.071 Uiso 1 1 calc R U
C36 C 0.3022(6) -0.0585(5) 1.0629(4) 0.0445(16) Uani 1 1 d . .
C37 C 0.3663(6) -0.1317(6) 1.1140(5) 0.0562(19) Uani 1 1 d . .
H37A H 0.354903 -0.191563 1.122514 0.067 Uiso 1 1 calc R U
C38 C 0.2212(6) -0.0732(5) 1.0210(4) 0.0437(16) Uani 1 1 d . .
H38A H 0.195144 -0.020298 0.975219 0.052 Uiso 1 1 calc R U
C39 C 0.1828(6) -0.1526(5) 1.0420(4) 0.0442(16) Uani 1 1 d . .
H39A H 0.204938 -0.205645 1.089816 0.053 Uiso 1 1 calc R U
C40 C 0.1072(5) -0.1642(4) 0.9954(4) 0.0374(14) Uani 1 1 d . .
C41 C 0.0169(6) -0.2252(5) 1.0462(5) 0.0523(18) Uani 1 1 d . .
H41A H 0.006362 -0.261086 1.110046 0.063 Uiso 1 1 calc R U
C42 C -0.0553(6) -0.2322(5) 1.0028(5) 0.0519(18) Uani 1 1 d . .
H42A H -0.116396 -0.272968 1.036809 0.062 Uiso 1 1 calc R U
C43 C -0.0394(5) -0.1788(4) 0.9070(4) 0.0396(15) Uani 1 1 d . .
C44 C 0.0541(5) -0.1213(4) 0.8602(4) 0.0329(13) Uani 1 1 d . .
C45 C 0.0786(5) -0.0685(4) 0.7615(4) 0.0290(12) Uani 1 1 d . .
C46 C 0.0045(5) -0.0715(4) 0.7142(4) 0.0357(14) Uani 1 1 d . .
C47 C -0.0921(6) -0.1297(4) 0.7645(5) 0.0411(15) Uani 1 1 d . .
H47A H -0.142513 -0.131831 0.733191 0.049 Uiso 1 1 calc R U
C48 C -0.1116(6) -0.1815(4) 0.8565(5) 0.0445(16) Uani 1 1 d . .
H48A H -0.174657 -0.220403 0.887905 0.053 Uiso 1 1 calc R U
C49 C 0.0291(6) -0.0151(4) 0.6201(5) 0.0399(15) Uani 1 1 d . .
H49A H -0.017000 -0.016768 0.585399 0.048 Uiso 1 1 calc R U
C50 C 0.1184(5) 0.0425(4) 0.5774(4) 0.0349(14) Uani 1 1 d . .
H50A H 0.131838 0.082419 0.514120 0.042 Uiso 1 1 calc R U
C51 C 0.1912(5) 0.0422(4) 0.6284(4) 0.0338(13) Uani 1 1 d . .
C52 C 0.2866(5) 0.1026(4) 0.5906(4) 0.0342(13) Uani 1 1 d . .
H52A H 0.339686 0.088463 0.625674 0.041 Uiso 1 1 calc R U
C53 C 0.3046(6) 0.1760(4) 0.5105(4) 0.0410(15) Uani 1 1 d . .
H53A H 0.255929 0.186572 0.472806 0.049 Uiso 1 1 calc R U
C54 C 0.3949(5) 0.2426(4) 0.4754(4) 0.0390(15) Uani 1 1 d . .
C55 C 0.4241(7) 0.3056(5) 0.3835(5) 0.0562(19) Uani 1 1 d . .
H55A H 0.384511 0.304971 0.343941 0.067 Uiso 1 1 calc R U
C56 C 0.5057(6) 0.3670(4) 0.3481(5) 0.0495(17) Uani 1 1 d . .
H56A H 0.526185 0.406810 0.284742 0.059 Uiso 1 1 calc R U
C57 C 0.5566(7) 0.3699(5) 0.4052(6) 0.063(2) Uani 1 1 d . .
H57A H 0.611783 0.414787 0.381166 0.075 Uiso 1 1 calc R U
C58 C 0.4512(6) 0.2486(5) 0.5326(5) 0.0467(16) Uani 1 1 d . .
H58A H 0.431938 0.208904 0.596068 0.056 Uiso 1 1 calc R U
C59 C 0.4810(5) -0.1143(4) 0.7558(5) 0.0364(14) Uani 1 1 d . .
C60 C 0.5716(5) -0.1892(4) 0.7795(4) 0.0360(14) Uani 1 1 d . .
C61 C 0.5758(6) -0.2654(5) 0.8563(5) 0.056(2) Uani 1 1 d . .
H61A H 0.517968 -0.283820 0.912932 0.067 Uiso 1 1 calc R U
C62 C 0.6835(6) -0.3136(4) 0.8367(5) 0.0500(18) Uani 1 1 d . .
H62A H 0.710530 -0.370354 0.877514 0.060 Uiso 1 1 calc R U
C63 C 0.7391(5) -0.2630(4) 0.7493(4) 0.0352(14) Uani 1 1 d . .
C64 C 0.8553(5) -0.2732(4) 0.6910(4) 0.0327(13) Uani 1 1 d . .

loop_
_atom_site_aniso_label
_atom_site_aniso_U_11
_atom_site_aniso_U_22
_atom_site_aniso_U_33
_atom_site_aniso_U_23
_atom_site_aniso_U_13
_atom_site_aniso_U_12
Zn01 0.0328(4) 0.0273(4) 0.0368(4) -0.0128(3) -0.0129(3) 0.0007(3)
O1 0.044(3) 0.028(2) 0.079(4) -0.017(2) -0.017(2) 0.003(2)
N1 0.049(5) 0.166(10) 0.208(13) -0.122(10) -0.010(7) -0.040(6)
C1 0.087(9) 0.107(9) 0.136(12) -0.075(9) 0.008(8) -0.017(7)
Zn02 0.0349(4) 0.0263(4) 0.0359(4) -0.0114(3) -0.0097(3) 0.0002(3)
O2 0.052(3) 0.058(3) 0.083(4) -0.035(3) -0.020(3) 0.006(3)
N2 0.036(3) 0.031(3) 0.043(3) -0.017(2) -0.009(2) -0.002(2)
C2 0.047(5) 0.088(7) 0.131(9) -0.043(6) 0.001(6) -0.036(5)
O3 0.042(3) 0.032(2) 0.047(3) -0.011(2) -0.013(2) -0.0024(19)
N3 0.032(3) 0.020(2) 0.029(3) -0.007(2) -0.010(2) 0.0050(19)
C3 0.045(5) 0.086(7) 0.112(9) -0.051(6) 0.006(5) -0.015(5)
O4 0.039(3) 0.045(3) 0.078(4) -0.033(3) -0.010(2) -0.004(2)
N4 0.092(6) 0.063(5) 0.064(5) -0.001(4) -0.028(4) -0.004(4)
C4 0.032(4) 0.061(5) 0.122(8) -0.067(5) -0.016(4) 0.004(3)
O5 0.050(3) 0.029(2) 0.050(3) -0.017(2) -0.023(2) -0.001(2)
N5 0.056(5) 0.104(6) 0.076(5) -0.037(5) -0.022(4) 0.005(4)
C5 0.042(5) 0.139(9) 0.178(11) -0.127(9) -0.017(6) -0.005(5)
O6 0.034(2) 0.034(2) 0.046(3) -0.010(2) -0.002(2) 0.0044(18)
N6 0.031(3) 0.032(3) 0.034(3) -0.017(2) -0.009(2) 0.000(2)
C6 0.040(4) 0.046(4) 0.075(5) -0.031(4) -0.028(4) 0.003(3)
N7 0.031(3) 0.026(2) 0.037(3) -0.015(2) -0.009(2) 0.000(2)
O7 0.050(3) 0.048(3) 0.050(3) 0.003(2) -0.005(2) 0.015(2)
C7 0.042(4) 0.041(4) 0.056(4) -0.029(3) -0.015(3) -0.003(3)
O8 0.028(2) 0.028(2) 0.040(2) -0.0117(18) -0.0111(19) 0.0018(17)
C8 0.039(4) 0.043(4) 0.043(4) -0.024(3) -0.012(3) 0.000(3)
N8 0.069(5) 0.065(4) 0.103(6) -0.043(5) -0.018(4) -0.014(4)
O9 0.042(3) 0.042(3) 0.034(2) -0.002(2) -0.012(2) 0.007(2)
C9 0.046(4) 0.064(5) 0.039(4) -0.025(3) -0.017(3) -0.004(3)
O10 0.035(2) 0.024(2) 0.037(2) -0.0017(18) -0.0072(19) 0.0017(17)
C10 0.049(4) 0.059(4) 0.036(4) -0.023(3) -0.020(3) 0.007(3)
C11 0.035(3) 0.034(3) 0.033(3) -0.012(3) -0.006(3) 0.003(3)
C12 0.027(3) 0.028(3) 0.037(3) -0.015(3) -0.004(3) 0.005(2)
C13 0.028(3) 0.023(3) 0.036(3) -0.012(3) -0.008(3) 0.005(2)
C14 0.035(3) 0.029(3) 0.038(3) -0.017(3) -0.005(3) 0.002(3)
C15 0.047(4) 0.031(3) 0.043(4) -0.012(3) -0.006(3) -0.004(3)
C16 0.052(4) 0.042(4) 0.033(4) -0.010(3) -0.005(3) -0.001(3)
C17 0.039(4) 0.025(3) 0.059(4) -0.015(3) -0.011(3) -0.007(3)
C18 0.043(4) 0.032(3) 0.052(4) -0.023(3) -0.019(3) 0.002(3)
C19 0.040(4) 0.028(3) 0.042(3) -0.020(3) -0.014(3) 0.007(3)
C20 0.066(5) 0.042(4) 0.055(4) -0.026(3) -0.034(4) 0.009(3)
C21 0.058(5) 0.043(4) 0.058(5) -0.017(3) -0.015(4) -0.014(3)
C22 0.070(5) 0.028(3) 0.042(4) -0.004(3) -0.007(4) -0.008(3)
C23 0.193(13) 0.107(8) 0.068(7) -0.002(6) -0.053(8) -0.081(9)
C24 0.189(13) 0.093(8) 0.068(7) 0.023(6) -0.042(8) -0.095(9)
C25 0.115(8) 0.047(5) 0.051(5) -0.001(4) -0.016(5) -0.004(5)
C26 0.066(5) 0.054(5) 0.054(5) -0.015(4) -0.020(4) 0.001(4)
C27 0.038(4) 0.038(4) 0.045(4) -0.014(3) -0.004(3) -0.005(3)
C28 0.042(4) 0.028(3) 0.071(5) -0.013(3) -0.013(4) -0.002(3)
C29 0.072(6) 0.031(4) 0.154(10) -0.020(5) -0.061(6) -0.002(4)
C30 0.059(5) 0.037(4) 0.163(10) -0.037(5) -0.050(6) 0.001(4)
C31 0.042(4) 0.029(3) 0.061(4) -0.017(3) -0.022(3) 0.007(3)
C32 0.049(4) 0.031(3) 0.029(3) -0.011(3) -0.011(3) -0.004(3)
C33 0.050(5) 0.104(7) 0.067(6) -0.046(6) -0.012(4) -0.009(5)
C34 0.058(5) 0.084(6) 0.059(5) -0.043(5) 0.005(4) -0.027(5)
C35 0.055(5) 0.069(5) 0.059(5) -0.037(4) -0.002(4) -0.014(4)
C36 0.039(4) 0.063(4) 0.032(3) -0.023(3) -0.001(3) -0.009(3)
C37 0.039(4) 0.075(5) 0.058(5) -0.025(4) -0.023(4) -0.002(4)
C38 0.045(4) 0.053(4) 0.036(4) -0.020(3) -0.014(3) 0.001(3)
C39 0.050(4) 0.044(4) 0.034(4) -0.009(3) -0.014(3) -0.007(3)
C40 0.040(4) 0.043(4) 0.029(3) -0.016(3) -0.005(3) -0.006(3)
C41 0.056(5) 0.063(5) 0.035(4) -0.017(3) -0.005(3) -0.015(4)
C42 0.050(4) 0.057(4) 0.045(4) -0.019(3) -0.001(3) -0.020(3)
C43 0.037(4) 0.041(3) 0.040(4) -0.017(3) -0.005(3) -0.011(3)
C44 0.036(3) 0.029(3) 0.037(3) -0.018(3) -0.010(3) 0.004(2)
C45 0.035(3) 0.025(3) 0.033(3) -0.014(2) -0.016(3) 0.003(2)
C46 0.040(4) 0.028(3) 0.045(4) -0.018(3) -0.017(3) 0.000(3)
C47 0.043(4) 0.039(3) 0.048(4) -0.020(3) -0.015(3) -0.006(3)
C48 0.043(4) 0.042(4) 0.050(4) -0.017(3) -0.010(3) -0.016(3)
C49 0.044(4) 0.036(3) 0.054(4) -0.021(3) -0.030(3) 0.004(3)
C50 0.043(4) 0.028(3) 0.032(3) -0.008(3) -0.018(3) 0.002(3)
C51 0.038(3) 0.029(3) 0.036(3) -0.013(3) -0.012(3) -0.003(3)
C52 0.037(3) 0.032(3) 0.034(3) -0.011(3) -0.017(3) 0.004(3)
C53 0.042(4) 0.044(4) 0.040(4) -0.015(3) -0.018(3) -0.002(3)
C54 0.038(4) 0.031(3) 0.047(4) -0.015(3) -0.013(3) -0.001(3)
C55 0.065(5) 0.045(4) 0.053(5) -0.009(4) -0.023(4) -0.008(4)
C56 0.048(4) 0.036(4) 0.052(4) -0.006(3) -0.007(3) -0.020(3)
C57 0.048(5) 0.041(4) 0.089(6) -0.023(4) -0.005(4) -0.014(3)
C58 0.047(4) 0.046(4) 0.050(4) -0.020(3) -0.016(3) -0.005(3)
C59 0.030(3) 0.029(3) 0.052(4) -0.015(3) -0.013(3) -0.003(3)
C60 0.027(3) 0.032(3) 0.044(4) -0.010(3) -0.012(3) -0.002(2)
C61 0.037(4) 0.046(4) 0.056(5) -0.006(4) -0.002(3) 0.006(3)
C62 0.042(4) 0.036(4) 0.045(4) 0.000(3) -0.010(3) 0.009(3)
C63 0.028(3) 0.026(3) 0.045(4) -0.012(3) -0.007(3) 0.000(2)
C64 0.033(3) 0.028(3) 0.040(4) -0.012(3) -0.020(3) 0.005(3)

loop_
_atom_type_symbol
_atom_type_description
_atom_type_scat_dispersion_real
_atom_type_scat_dispersion_imag
_atom_type_scat_source
C C 0.0033 0.0016 'International Tables Vol C Tables 4.2.6.8 and 6.1.1.4'
H H 0.0000 0.0000 'International Tables Vol C Tables 4.2.6.8 and 6.1.1.4'
N N 0.0061 0.0033 'International Tables Vol C Tables 4.2.6.8 and 6.1.1.4'
O O 0.0106 0.0060 'International Tables Vol C Tables 4.2.6.8 and 6.1.1.4'
Zn Zn 0.2839 1.4301 'International Tables Vol C Tables 4.2.6.8 and 6.1.1.4'

loop_
_geom_angle_atom_site_label_1
_geom_angle_atom_site_label_2
_geom_angle_atom_site_label_3
_geom_angle
_geom_angle_site_symmetry_1
_geom_angle_site_symmetry_3
O5 Zn01 O6 112.34(19) . .
O5 Zn01 N6 127.13(19) . .
O6 Zn01 N6 100.78(18) . .
O5 Zn01 N7 111.93(17) . .
O6 Zn01 N7 119.68(19) . .
N6 Zn01 N7 82.74(19) . .
C27 O1 Zn02 110.9(4) . .
C1 N1 C5 117.7(9) . .
C2 C1 N1 123.2(13) . .
C2 C1 H1A 118.4 . .
N1 C1 H1A 118.4 . .
O10 Zn02 O1 116.94(19) 1_465 .
O10 Zn02 N2 118.85(19) 1_465 .
O1 Zn02 N2 114.6(2) . .
O10 Zn02 N3 116.43(17) 1_465 .
O1 Zn02 N3 100.87(18) . .
N2 Zn02 N3 82.72(18) . .
C12 N2 C8 119.6(5) . .
C12 N2 Zn02 110.2(4) . .
C8 N2 Zn02 129.7(4) . .
C1 C2 C3 120.9(13) . .
C1 C2 H2A 119.5 . .
C3 C2 H2A 119.5 . .
C31 O3 C28 106.9(5) . .
C19 N3 C13 119.6(5) . .
C19 N3 Zn02 129.3(4) . .
C13 N3 Zn02 111.0(4) . .
C2 C3 C4 124.2(10) . .
C2 C3 H3A 117.9 . .
C4 C3 H3A 117.9 . .
C26 N4 C25 117.1(9) . .
C3 C4 C5 114.6(9) . .
C3 C4 C6 124.8(7) . .
C5 C4 C6 119.8(9) . .
C32 O5 Zn01 112.0(4) . .
C37 N5 C33 114.6(8) . .
C4 C5 N1 119.3(11) . .
C4 C5 H5A 120.3 . .
N1 C5 H5A 120.3 . .
C59 O6 Zn01 118.8(4) . .
C40 N6 C44 118.5(5) . .
C40 N6 Zn01 130.5(4) . .
C44 N6 Zn01 110.6(4) . .
C4 C6 C7 118.0(6) . .
C4 C6 C7 115.6(6) . 2_566
C7 C6 C7 90.2(5) . 2_566
C4 C6 H6A 110.5 . .
C7 C6 H6A 110.5 . .
C7 C6 H6A 110.5 2_566 .
C51 N7 C45 119.7(5) . .
C51 N7 Zn01 129.4(4) . .
C45 N7 Zn01 110.9(4) . .
C8 C7 C6 121.6(6) . .
C8 C7 C6 115.6(6) . 2_566
C6 C7 C6 89.8(5) . 2_566
C8 C7 H7A 109.4 . .
C6 C7 H7A 109.4 . .
C6 C7 H7A 109.4 2_566 .
C60 O8 C63 106.8(4) . .
C9 C8 N2 119.2(6) . .
C9 C8 C7 125.1(6) . .
N2 C8 C7 115.3(5) . .
C57 N8 C58 117.8(7) . .
C10 C9 C8 120.7(6) . .
C10 C9 H9A 119.7 . .
C8 C9 H9A 119.7 . .
C64 O10 Zn02 111.8(4) . 1_645
C9 C10 C11 121.2(6) . .
C9 C10 H10A 119.4 . .
C11 C10 H10A 119.4 . .
C10 C11 C12 116.4(6) . .
C10 C11 C16 125.4(6) . .
C12 C11 C16 118.2(6) . .
N2 C12 C11 122.4(5) . .
N2 C12 C13 117.5(5) . .
C11 C12 C13 120.0(5) . .
N3 C13 C14 122.8(5) . .
N3 C13 C12 117.6(5) . .
C14 C13 C12 119.6(5) . .
C13 C14 C17 117.4(6) . .
C13 C14 C15 118.9(6) . .
C17 C14 C15 123.7(6) . .
C16 C15 C14 121.5(6) . .
C16 C15 H15A 119.2 . .
C14 C15 H15A 119.2 . .
C15 C16 C11 121.6(6) . .
C15 C16 H16A 119.2 . .
C11 C16 H16A 119.2 . .
C18 C17 C14 119.2(6) . .
C18 C17 H17A 120.4 . .
C14 C17 H17A 120.4 . .
C17 C18 C19 120.9(6) . .
C17 C18 H18A 119.6 . .
C19 C18 H18A 119.6 . .
N3 C19 C18 120.0(6) . .
N3 C19 C20 114.6(5) . .
C18 C19 C20 125.3(6) . .
C21 C20 C19 126.9(7) . .
C21 C20 H20A 116.5 . .
C19 C20 H20A 116.5 . .
C20 C21 C22 127.0(7) . .
C20 C21 H21A 116.5 . .
C22 C21 H21A 116.5 . .
C26 C22 C23 116.9(7) . .
C26 C22 C21 120.8(7) . .
C23 C22 C21 122.3(8) . .
C24 C23 C22 118.4(9) . .
C24 C23 H23A 120.8 . .
C22 C23 H23A 120.8 . .
C25 C24 C23 118.1(9) . .
C25 C24 H24A 120.9 . .
C23 C24 H24A 120.9 . .
N4 C25 C24 124.4(9) . .
N4 C25 H25A 117.8 . .
C24 C25 H25A 117.8 . .
N4 C26 C22 125.1(8) . .
N4 C26 H26A 117.4 . .
C22 C26 H26A 117.4 . .
O2 C27 O1 125.6(6) . .
O2 C27 C28 119.2(6) . .
O1 C27 C28 115.2(6) . .
C29 C28 O3 109.8(6) . .
C29 C28 C27 133.7(7) . .
O3 C28 C27 116.4(6) . .
C28 C29 C30 106.8(7) . .
C28 C29 H29A 126.6 . .
C30 C29 H29A 126.6 . .
C31 C30 C29 107.5(7) . .
C31 C30 H30A 126.2 . .
C29 C30 H30A 126.2 . .
C30 C31 O3 108.9(6) . .
C30 C31 C32 135.1(6) . .
O3 C31 C32 115.9(6) . .
O4 C32 O5 125.1(5) . .
O4 C32 C31 121.4(6) . .
O5 C32 C31 113.5(6) . .
C34 C33 N5 126.7(8) . .
C34 C33 H33A 116.7 . .
N5 C33 H33A 116.7 . .
C33 C34 C35 117.4(8) . .
C33 C34 H34A 121.3 . .
C35 C34 H34A 121.3 . .
C36 C35 C34 117.2(8) . .
C36 C35 H35A 121.4 . .
C34 C35 H35A 121.4 . .
C37 C36 C35 118.4(7) . .
C37 C36 C38 121.7(6) . .
C35 C36 C38 119.9(7) . .
N5 C37 C36 125.6(8) . .
N5 C37 H37A 117.2 . .
C36 C37 H37A 117.2 . .
C39 C38 C36 125.8(6) . .
C39 C38 H38A 117.1 . .
C36 C38 H38A 117.1 . .
C38 C39 C40 123.8(6) . .
C38 C39 H39A 118.1 . .
C40 C39 H39A 118.1 . .
N6 C40 C41 121.9(6) . .
N6 C40 C39 117.9(5) . .
C41 C40 C39 120.2(6) . .
C42 C41 C40 119.6(6) . .
C42 C41 H41A 120.2 . .
C40 C41 H41A 120.2 . .
C41 C42 C43 120.4(6) . .
C41 C42 H42A 119.8 . .
C43 C42 H42A 119.8 . .
C44 C43 C48 119.0(6) . .
C44 C43 C42 117.1(6) . .
C48 C43 C42 123.9(6) . .
N6 C44 C43 122.6(5) . .
N6 C44 C45 117.5(5) . .
C43 C44 C45 119.9(5) . .
N7 C45 C46 122.5(5) . .
N7 C45 C44 117.9(5) . .
C46 C45 C44 119.6(5) . .
C45 C46 C49 116.8(5) . .
C45 C46 C47 119.2(6) . .
C49 C46 C47 123.9(6) . .
C48 C47 C46 120.6(6) . .
C48 C47 H47A 119.7 . .
C46 C47 H47A 119.7 . .
C47 C48 C43 121.7(6) . .
C47 C48 H48A 119.1 . .
C43 C48 H48A 119.1 . .
C50 C49 C46 121.1(6) . .
C50 C49 H49A 119.4 . .
C46 C49 H49A 119.4 . .
C49 C50 C51 119.6(6) . .
C49 C50 H50A 120.2 . .
C51 C50 H50A 120.2 . .
N7 C51 C50 120.0(5) . .
N7 C51 C52 115.8(5) . .
C50 C51 C52 124.3(5) . .
C53 C52 C51 124.8(6) . .
C53 C52 H52A 117.6 . .
C51 C52 H52A 117.6 . .
C52 C53 C54 125.1(6) . .
C52 C53 H53A 117.5 . .
C54 C53 H53A 117.5 . .
C58 C54 C55 116.7(6) . .
C58 C54 C53 122.3(6) . .
C55 C54 C53 120.9(6) . .
C56 C55 C54 123.3(7) . .
C56 C55 H55A 118.4 . .
C54 C55 H55A 118.4 . .
C57 C56 C55 117.6(7) . .
C57 C56 H56A 121.2 . .
C55 C56 H56A 121.2 . .
C56 C57 N8 124.0(7) . .
C56 C57 H57A 118.0 . .
N8 C57 H57A 118.0 . .
N8 C58 C54 120.5(7) . .
N8 C58 H58A 119.8 . .
C54 C58 H58A 119.8 . .
O7 C59 O6 125.5(6) . .
O7 C59 C60 122.4(6) . .
O6 C59 C60 112.1(5) . .
C61 C60 O8 109.6(5) . .
C61 C60 C59 132.5(6) . .
O8 C60 C59 117.9(5) . .
C60 C61 C62 107.1(6) . .
C60 C61 H61A 126.4 . .
C62 C61 H61A 126.4 . .
C63 C62 C61 106.8(6) . .
C63 C62 H62A 126.6 . .
C61 C62 H62A 126.6 . .
C62 C63 O8 109.7(5) . .
C62 C63 C64 132.9(6) . .
O8 C63 C64 117.3(5) . .
O9 C64 O10 124.3(6) . .
O9 C64 C63 121.0(5) . .
O10 C64 C63 114.7(5) . .

loop_
_geom_bond_atom_site_label_1
_geom_bond_atom_site_label_2
_geom_bond_distance
_geom_bond_site_symmetry_2
Zn01 O5 1.910(4) .
Zn01 O6 1.924(4) .
Zn01 N6 2.044(5) .
Zn01 N7 2.048(5) .
O1 C27 1.262(8) .
O1 Zn02 1.926(4) .
N1 C1 1.342(16) .
N1 C5 1.420(15) .
C1 C2 1.219(15) .
C1 H1A 0.9400 .
Zn02 O10 1.921(4) 1_465
Zn02 N2 2.048(5) .
Zn02 N3 2.044(5) .
O2 C27 1.233(8) .
N2 C12 1.365(7) .
N2 C8 1.362(8) .
C2 C3 1.327(12) .
C2 H2A 0.9400 .
O3 C31 1.348(7) .
O3 C28 1.358(7) .
N3 C19 1.345(7) .
N3 C13 1.352(7) .
C3 C4 1.356(13) .
C3 H3A 0.9400 .
O4 C32 1.213(7) .
N4 C26 1.306(10) .
N4 C25 1.304(12) .
C4 C5 1.376(11) .
C4 C6 1.508(11) .
O5 C32 1.283(7) .
N5 C37 1.319(10) .
N5 C33 1.328(12) .
C5 H5A 0.9400 .
O6 C59 1.294(8) .
N6 C40 1.338(7) .
N6 C44 1.370(7) .
C6 C7 1.534(8) .
C6 C7 1.607(9) 2_566
C6 H6A 0.9900 .
N7 C51 1.342(7) .
N7 C45 1.353(7) .
O7 C59 1.204(7) .
C7 C8 1.474(9) .
C7 H7A 0.9900 .
O8 C60 1.362(7) .
O8 C63 1.365(7) .
C8 C9 1.405(9) .
N8 C57 1.371(11) .
N8 C58 1.360(9) .
O9 C64 1.226(7) .
C9 C10 1.355(10) .
C9 H9A 0.9400 .
O10 C64 1.279(7) .
C10 C11 1.393(9) .
C10 H10A 0.9400 .
C11 C12 1.408(8) .
C11 C16 1.426(9) .
C12 C13 1.444(8) .
C13 C14 1.394(8) .
C14 C17 1.402(9) .
C14 C15 1.425(9) .
C15 C16 1.346(9) .
C15 H15A 0.9400 .
C16 H16A 0.9400 .
C17 C18 1.371(9) .
C17 H17A 0.9400 .
C18 C19 1.398(9) .
C18 H18A 0.9400 .
C19 C20 1.478(9) .
C20 C21 1.289(9) .
C20 H20A 0.9400 .
C21 C22 1.497(10) .
C21 H21A 0.9400 .
C22 C26 1.335(11) .
C22 C23 1.381(12) .
C23 C24 1.389(13) .
C23 H23A 0.9400 .
C24 C25 1.322(14) .
C24 H24A 0.9400 .
C25 H25A 0.9400 .
C26 H26A 0.9400 .
C27 C28 1.459(9) .
C28 C29 1.303(10) .
C29 C30 1.399(10) .
C29 H29A 0.9400 .
C30 C31 1.319(10) .
C30 H30A 0.9400 .
C31 C32 1.450(8) .
C33 C34 1.338(12) .
C33 H33A 0.9400 .
C34 C35 1.438(11) .
C34 H34A 0.9400 .
C35 C36 1.364(10) .
C35 H35A 0.9400 .
C36 C37 1.381(10) .
C36 C38 1.483(9) .
C37 H37A 0.9400 .
C38 C39 1.301(9) .
C38 H38A 0.9400 .
C39 C40 1.465(9) .
C39 H39A 0.9400 .
C40 C41 1.397(9) .
C41 C42 1.355(10) .
C41 H41A 0.9400 .
C42 C43 1.409(9) .
C42 H42A 0.9400 .
C43 C44 1.391(8) .
C43 C48 1.420(9) .
C44 C45 1.438(8) .
C45 C46 1.398(8) .
C46 C49 1.387(9) .
C46 C47 1.427(9) .
C47 C48 1.350(9) .
C47 H47A 0.9400 .
C48 H48A 0.9400 .
C49 C50 1.355(8) .
C49 H49A 0.9400 .
C50 C51 1.413(8) .
C50 H50A 0.9400 .
C51 C52 1.447(8) .
C52 C53 1.317(8) .
C52 H52A 0.9400 .
C53 C54 1.472(9) .
C53 H53A 0.9400 .
C54 C58 1.387(9) .
C54 C55 1.385(9) .
C55 C56 1.335(9) .
C55 H55A 0.9400 .
C56 C57 1.315(11) .
C56 H56A 0.9400 .
C57 H57A 0.9400 .
C58 H58A 0.9400 .
C59 C60 1.477(8) .
C60 C61 1.331(9) .
C61 C62 1.413(9) .
C61 H61A 0.9400 .
C62 C63 1.331(9) .
C62 H62A 0.9400 .
C63 C64 1.468(8) .
